data_2226352
loop_
_publ_author_name
'Back, A. Darren'
'Stroud, Tonia L.'
'Schroll, Cynthia A.'
'Coker, Nathan L.'
'Krause, Jeanette A.'

_publ_section_title
;
 {Ba[Au(SCN)~2~]~2~}~<i>n~</i>: a three-dimensional net comprised of
 monomeric and trimeric gold(I) units
;
_journal_coeditor_code BG2340
_journal_issue 7
_journal_name_full 'Acta Crystallographica Section E'
_journal_page_first m765
_journal_page_last m766
_journal_paper_doi 10.1107/S1600536810021276
_journal_volume 66
_journal_year 2010
_chemical_formula_iupac '[Au2 Ba (N C S)4 (C2 H3 N)]'
_chemical_formula_moiety 'C6 H3 Au2 Ba N5 S4'
_chemical_formula_sum 'C6 H3 Au2 Ba N5 S4'
_chemical_formula_weight 804.65
_chemical_name_systematic
;
poly[acetonitriletetra-\m~2~-thiocyanato-barium(II)digold(I)]
;
_space_group_IT_number 14
_symmetry_cell_setting monoclinic
_symmetry_space_group_name_Hall '-P 2yn'
_symmetry_space_group_name_H-M 'P 1 21/n 1'
_atom_sites_solution_hydrogens geom
_atom_sites_solution_primary direct
_atom_sites_solution_secondary difmap
_audit_creation_method SHELXL-97
_cell_angle_alpha 90.00
_cell_angle_beta 106.4500(10)
_cell_angle_gamma 90.00
_cell_formula_units_Z 4
_cell_length_a 11.5586(3)
_cell_length_b 7.4859(2)
_cell_length_c 18.5798(4)
_cell_measurement_reflns_used 7754
_cell_measurement_temperature 150(2)
_cell_measurement_theta_max 67.62
_cell_measurement_theta_min 4.06
_cell_volume 1541.84(7)
_computing_cell_refinement 'SAINT (Bruker, 2003)'
_computing_data_collection 'SMART (Bruker, 2003)'
_computing_data_reduction 'SAINT (Bruker, 2003)'
_computing_molecular_graphics 'SHELXTL (Sheldrick, 2008) and DIAMOND (Brandenburg, 2009)'
_computing_publication_material 'SHELXTL (Sheldrick, 2008)'
_computing_structure_refinement 'SHELXTL (Sheldrick, 2008)'
_computing_structure_solution 'SHELXTL (Sheldrick, 2008)'
_diffrn_ambient_temperature 150(2)
_diffrn_detector_area_resol_mean 0.8
_diffrn_measured_fraction_theta_full 0.986
_diffrn_measured_fraction_theta_max 0.986
_diffrn_measurement_device_type 'Bruker SMART6000 CCD'
_diffrn_measurement_method '\w scans'
_diffrn_radiation_monochromator graphite
_diffrn_radiation_source 'fine-focus sealed tube'
_diffrn_radiation_type CuK\a
_diffrn_radiation_wavelength 1.54178
_diffrn_reflns_av_R_equivalents 0.0533
_diffrn_reflns_av_sigmaI/netI 0.0409
_diffrn_reflns_limit_h_max 13
_diffrn_reflns_limit_h_min -13
_diffrn_reflns_limit_k_max 8
_diffrn_reflns_limit_k_min -8
_diffrn_reflns_limit_l_max 22
_diffrn_reflns_limit_l_min -21
_diffrn_reflns_number 12455
_diffrn_reflns_theta_full 67.62
_diffrn_reflns_theta_max 67.62
_diffrn_reflns_theta_min 4.96
_diffrn_standards_decay_% 0
_diffrn_standards_number 0
_exptl_absorpt_coefficient_mu 59.691
_exptl_absorpt_correction_T_max 0.3015
_exptl_absorpt_correction_T_min 0.0604
_exptl_absorpt_correction_type multi-scan
_exptl_absorpt_process_details '(SADABS; Sheldrick, 2003)'
_exptl_crystal_colour colourless
_exptl_crystal_density_diffrn 3.466
_exptl_crystal_density_method 'not measured'
_exptl_crystal_description blade
_exptl_crystal_F_000 1408
_exptl_crystal_size_max 0.15
_exptl_crystal_size_mid 0.05
_exptl_crystal_size_min 0.02
_refine_diff_density_max 2.166
_refine_diff_density_min -1.265
_refine_ls_extinction_method none
_refine_ls_goodness_of_fit_ref 1.039
_refine_ls_hydrogen_treatment constr
_refine_ls_matrix_type full
_refine_ls_number_parameters 167
_refine_ls_number_reflns 2743
_refine_ls_number_restraints 0
_refine_ls_restrained_S_all 1.039
_refine_ls_R_factor_all 0.0334
_refine_ls_R_factor_gt 0.0311
_refine_ls_shift/su_max 0.001
_refine_ls_shift/su_mean 0.000
_refine_ls_structure_factor_coef Fsqd
_refine_ls_weighting_details 'calc w=1/[\s^2^(Fo^2^)+(0.0458P)^2^+5.0574P] where P=(Fo^2^+2Fc^2^)/3'
_refine_ls_weighting_scheme calc
_refine_ls_wR_factor_gt 0.0777
_refine_ls_wR_factor_ref 0.0790
_reflns_number_gt 2559
_reflns_number_total 2743
_reflns_threshold_expression I>2\s(I)
_cod_data_source_file bg2340.cif
_cod_data_source_block I
_cod_original_sg_symbol_H-M 'P 21/n'
_cod_database_code 2226352
_cod_database_fobs_code 2226352

loop_
_symmetry_equiv_pos_as_xyz
'x, y, z'
'-x+1/2, y+1/2, -z+1/2'
'-x, -y, -z'
'x-1/2, -y-1/2, z-1/2'

loop_
_atom_site_type_symbol
_atom_site_label
_atom_site_fract_x
_atom_site_fract_y
_atom_site_fract_z
_atom_site_U_iso_or_equiv
_atom_site_adp_type
_atom_site_calc_flag
_atom_site_refinement_flags
_atom_site_occupancy
_atom_site_disorder_assembly
_atom_site_disorder_group
Au Au1 0.72117(3) 0.76278(4) 0.517412(17) 0.02210(12) Uani d . 1 . .
Au Au2 0.5000 0.5000 0.5000 0.02498(14) Uani d S 1 . .
Au Au3 1.0000 1.0000 0.5000 0.02274(14) Uani d S 1 . .
Ba Ba1 0.84629(4) 0.32246(6) 0.29512(2) 0.01596(13) Uani d . 1 . .
S S1 0.84496(18) 0.5362(3) 0.57927(10) 0.0253(4) Uani d . 1 . .
N N1 0.8661(6) 0.3726(9) 0.4462(4) 0.0262(14) Uani d . 1 . .
C C1 0.8583(7) 0.4404(11) 0.4997(4) 0.0245(17) Uani d . 1 . .
S S2 0.60587(19) 0.9988(3) 0.45766(12) 0.0306(5) Uani d . 1 . .
N N2 0.7123(6) 1.0410(9) 0.3392(3) 0.0215(13) Uani d . 1 . .
C C2 0.6706(7) 1.0228(10) 0.3884(4) 0.0218(16) Uani d . 1 . .
S S3 0.44661(19) 0.4332(3) 0.37321(11) 0.0342(5) Uani d . 1 . .
N N3 0.6338(6) 0.5268(9) 0.3097(3) 0.0210(14) Uani d . 1 . .
C C3 0.5617(7) 0.4914(10) 0.3398(4) 0.0193(16) Uani d . 1 . .
S S4 1.03510(17) 0.9889(2) 0.38459(11) 0.0226(4) Uani d . 1 . .
N N4 0.8861(6) 0.6993(9) 0.3176(4) 0.0246(14) Uani d . 1 . .
C C4 0.9461(7) 0.8143(10) 0.3464(4) 0.0213(16) Uani d . 1 . .
N N7 1.0607(6) 0.3524(10) 0.2496(4) 0.0303(16) Uani d . 1 . .
C C7 1.1298(8) 0.3672(13) 0.2172(4) 0.0303(19) Uani d . 1 . .
C C8 1.2207(9) 0.3905(18) 0.1769(5) 0.053(3) Uani d . 1 . .
H H1 1.3014 0.3771 0.2120 0.079 Uiso calc R 1 . .
H H2 1.2128 0.5099 0.1544 0.079 Uiso calc R 1 . .
H H3 1.2089 0.3001 0.1373 0.079 Uiso calc R 1 . .

loop_
_atom_site_aniso_label
_atom_site_aniso_U_11
_atom_site_aniso_U_22
_atom_site_aniso_U_33
_atom_site_aniso_U_12
_atom_site_aniso_U_13
_atom_site_aniso_U_23
Au1 0.02219(19) 0.0297(2) 0.01858(19) 0.00115(12) 0.01254(14) 0.00146(11)
Au2 0.0244(3) 0.0357(3) 0.0208(3) -0.00001(18) 0.0161(2) 0.00502(17)
Au3 0.0219(2) 0.0266(3) 0.0183(3) 0.00347(17) 0.00345(18) -0.00422(16)
Ba1 0.0183(2) 0.0182(2) 0.0161(2) 0.00030(16) 0.01252(17) 0.00024(15)
S1 0.0277(10) 0.0341(11) 0.0173(9) 0.0060(8) 0.0114(8) 0.0013(8)
N1 0.034(4) 0.030(4) 0.016(3) 0.008(3) 0.010(3) 0.002(3)
C1 0.024(4) 0.030(4) 0.022(4) 0.007(3) 0.009(3) 0.009(3)
S2 0.0326(11) 0.0418(12) 0.0264(11) 0.0127(9) 0.0229(9) 0.0109(8)
N2 0.026(3) 0.023(3) 0.018(3) -0.003(3) 0.010(3) -0.001(2)
C2 0.018(4) 0.027(4) 0.023(4) -0.003(3) 0.008(3) -0.002(3)
S3 0.0276(10) 0.0560(14) 0.0246(10) -0.0114(10) 0.0165(9) 0.0004(9)
N3 0.023(3) 0.029(4) 0.015(3) 0.006(3) 0.011(3) 0.002(2)
C3 0.021(4) 0.021(4) 0.015(4) 0.004(3) 0.005(3) -0.001(3)
S4 0.0199(9) 0.0266(10) 0.0226(10) -0.0036(7) 0.0083(7) -0.0036(7)
N4 0.024(3) 0.024(4) 0.028(4) 0.002(3) 0.012(3) 0.000(3)
C4 0.027(4) 0.023(4) 0.019(4) 0.002(3) 0.015(3) 0.000(3)
N7 0.025(3) 0.045(4) 0.024(4) -0.007(3) 0.012(3) -0.006(3)
C7 0.029(4) 0.047(5) 0.015(4) -0.011(4) 0.006(3) 0.000(3)
C8 0.034(5) 0.103(9) 0.027(5) -0.014(6) 0.019(4) -0.002(5)

loop_
_atom_type_symbol
_atom_type_description
_atom_type_scat_dispersion_real
_atom_type_scat_dispersion_imag
_atom_type_scat_source
C C 0.0181 0.0091 'International Tables Vol C Tables 4.2.6.8 and 6.1.1.4'
H H 0.0000 0.0000 'International Tables Vol C Tables 4.2.6.8 and 6.1.1.4'
N N 0.0311 0.0180 'International Tables Vol C Tables 4.2.6.8 and 6.1.1.4'
S S 0.3331 0.5567 'International Tables Vol C Tables 4.2.6.8 and 6.1.1.4'
Ba Ba -1.0456 8.4617 'International Tables Vol C Tables 4.2.6.8 and 6.1.1.4'
Au Au -4.4197 7.2980 'International Tables Vol C Tables 4.2.6.8 and 6.1.1.4'

loop_
_geom_angle_atom_site_label_1
_geom_angle_atom_site_label_2
_geom_angle_atom_site_label_3
_geom_angle_site_symmetry_1
_geom_angle_site_symmetry_3
_geom_angle
_geom_angle_publ_flag
S2 Au1 S1 . . 177.06(8) ?
S2 Au1 Au2 . . 95.00(6) ?
S1 Au1 Au2 . . 87.88(5) ?
S3 Au2 S3 . 3_666 180.0000(10) ?
S3 Au2 Au1 . 3_666 77.71(5) ?
S3 Au2 Au1 . . 102.29(5) ?
Au1 Au2 Au1 3_666 . 180.000(11) ?
S4 Au3 S4 . 3_776 180.00(9) ?
N1 Ba1 N7 . . 117.4(2) ?
N1 Ba1 N2 . 1_545 72.97(19) ?
N7 Ba1 N2 . 1_545 136.8(2) ?
N1 Ba1 N4 . . 75.90(19) ?
N7 Ba1 N4 . . 81.3(2) ?
N2 Ba1 N4 1_545 . 139.29(18) ?
N1 Ba1 N2 . 2_645 136.58(19) ?
N7 Ba1 N2 . 2_645 73.17(19) ?
N2 Ba1 N2 1_545 2_645 130.30(9) ?
N4 Ba1 N2 . 2_645 63.85(19) ?
N1 Ba1 N3 . . 70.83(18) ?
N7 Ba1 N3 . . 143.0(2) ?
N2 Ba1 N3 1_545 . 79.92(18) ?
N4 Ba1 N3 . . 65.37(18) ?
N2 Ba1 N3 2_645 . 77.90(17) ?
N1 Ba1 N3 . 2_645 139.16(18) ?
N7 Ba1 N3 . 2_645 68.39(19) ?
N2 Ba1 N3 1_545 2_645 77.89(17) ?
N4 Ba1 N3 . 2_645 141.35(18) ?
N2 Ba1 N3 2_645 2_645 84.24(18) ?
N3 Ba1 N3 . 2_645 131.05(9) ?
N1 Ba1 N4 . 2_645 122.71(19) ?
N7 Ba1 N4 . 2_645 119.52(18) ?
N2 Ba1 N4 1_545 2_645 62.04(18) ?
N4 Ba1 N4 . 2_645 118.15(17) ?
N2 Ba1 N4 2_645 2_645 68.49(18) ?
N3 Ba1 N4 . 2_645 68.12(18) ?
N3 Ba1 N4 2_645 2_645 62.93(18) ?
N1 Ba1 S4 . 1_545 75.45(14) ?
N7 Ba1 S4 . 1_545 73.29(16) ?
N2 Ba1 S4 1_545 1_545 69.32(14) ?
N4 Ba1 S4 . 1_545 126.36(14) ?
N2 Ba1 S4 2_645 1_545 142.31(13) ?
N3 Ba1 S4 . 1_545 139.60(12) ?
N3 Ba1 S4 2_645 1_545 67.75(13) ?
N4 Ba1 S4 2_645 1_545 115.49(13) ?
C1 S1 Au1 . . 94.2(3) ?
C1 N1 Ba1 . . 159.3(6) ?
N1 C1 S1 . . 178.5(8) ?
C2 S2 Au1 . . 97.4(3) ?
C2 N2 Ba1 . 1_565 133.8(6) ?
C2 N2 Ba1 . 2_655 124.5(6) ?
Ba1 N2 Ba1 1_565 2_655 100.50(19) ?
N2 C2 S2 . . 178.0(7) ?
C3 S3 Au2 . . 108.0(3) ?
C3 N3 Ba1 . . 130.8(5) ?
C3 N3 Ba1 . 2_655 132.9(5) ?
Ba1 N3 Ba1 . 2_655 95.91(17) ?
N3 C3 S3 . . 173.1(7) ?
C4 S4 Au3 . . 99.9(2) ?
C4 S4 Ba1 . 1_565 97.6(3) ?
Au3 S4 Ba1 . 1_565 99.81(6) ?
C4 N4 Ba1 . . 149.5(6) ?
C4 N4 Ba1 . 2_655 113.3(6) ?
Ba1 N4 Ba1 . 2_655 97.1(2) ?
N4 C4 S4 . . 176.9(7) ?
C7 N7 Ba1 . . 165.8(7) ?
N7 C7 C8 . . 178.3(10) ?
C7 C8 H1 . . 109.5 ?
C7 C8 H2 . . 109.5 ?
H1 C8 H2 . . 109.5 ?
C7 C8 H3 . . 109.5 ?
H1 C8 H3 . . 109.5 ?
H2 C8 H3 . . 109.5 ?

loop_
_geom_bond_atom_site_label_1
_geom_bond_atom_site_label_2
_geom_bond_site_symmetry_2
_geom_bond_distance
_geom_bond_publ_flag
Au1 S2 . 2.301(2) ?
Au1 S1 . 2.305(2) ?
Au1 Au2 . 3.1687(3) ?
Au2 S3 . 2.314(2) ?
Au2 S3 3_666 2.315(2) ?
Au3 S4 . 2.2940(19) ?
Ba1 N1 . 2.777(6) ?
Ba1 N7 . 2.845(7) ?
Ba1 N2 1_545 2.868(6) ?
Ba1 N4 . 2.869(7) ?
Ba1 N2 2_645 2.899(6) ?
Ba1 N3 . 2.971(6) ?
Ba1 N3 2_645 3.000(6) ?
Ba1 N4 2_645 3.044(7) ?
Ba1 S4 1_545 3.422(2) ?
S1 C1 . 1.689(8) ?
N1 C1 . 1.142(10) ?
S2 C2 . 1.671(8) ?
N2 C2 . 1.156(10) ?
S3 C3 . 1.677(8) ?
N3 C3 . 1.158(10) ?
S4 C4 . 1.690(8) ?
N4 C4 . 1.140(10) ?
N7 C7 . 1.134(11) ?
C7 C8 . 1.463(12) ?
C8 H1 . 0.9800 ?
C8 H2 . 0.9800 ?
C8 H3 . 0.9800 ?
